data_4126372
loop_
_publ_author_name
'Li, Libo'
'Lin, Rui-Biao'
'Krishna, Rajamani'
'Wang, Xiaoqing'
'Li, Bin'
'Wu, Hui'
'Li, Jinping'
'Zhou, Wei'
'Chen, Banglin'

_publ_section_title
;
 Flexible-Robust Metal-Organic Framework for Efficient Removal of Propyne
 from Propylene.
;
_journal_issue 23
_journal_name_full 'Journal of the American Chemical Society'
_journal_page_first 7733
_journal_page_last 7736
_journal_paper_doi 10.1021/jacs.7b04268
_journal_volume 139
_journal_year 2017
_chemical_formula_sum 'C24.19 H16 Cu D2.92 F6 N4 O6 S2'
_chemical_formula_weight 706.28
_space_group_IT_number 15
_symmetry_cell_setting monoclinic
_symmetry_space_group_name_Hall '-C 2yc'
_symmetry_space_group_name_H-M 'C 1 2/c 1'
_audit_creation_date 2017-03-24T11:34
_audit_creation_method 'from EXP file using GSAS2CIF'
_cell_angle_alpha 90.0
_cell_angle_beta 110.550(12)
_cell_angle_gamma 90.0
_cell_formula_units_Z 8
_cell_length_a 27.499(5)
_cell_length_b 14.9307(27)
_cell_length_c 16.565(4)
_cell_measurement_temperature 297
_cell_volume 6368(2)
_computing_structure_refinement GSAS
_diffrn_ambient_temperature 297
_diffrn_measurement_device_type 'BT-1 neutron powder diffractometer'
_diffrn_radiation_probe neutron
_diffrn_radiation_wavelength 2.0775
_exptl_absorpt_correction_T_max 1.00000
_exptl_absorpt_correction_T_min 1.00000
_pd_calc_method 'Rietveld Refinement'
_pd_meas_2theta_range_inc 0.05
_pd_meas_2theta_range_max 166.25
_pd_meas_2theta_range_min 3.0
_pd_meas_number_of_points 3266
_pd_phase_name ELM-12_C3D4
_pd_proc_2theta_range_inc 0.05
_pd_proc_2theta_range_max 166.218
_pd_proc_2theta_range_min 2.968
_pd_proc_info_datetime 2017-03-24T11:34:18
_pd_proc_ls_peak_cutoff 0.00500
_pd_proc_ls_prof_R_factor 0.0101
_pd_proc_ls_prof_wR_expected 0.0097
_pd_proc_ls_prof_wR_factor 0.0121
_pd_proc_number_of_points 3266
_refine_ls_goodness_of_fit_all 1.25
_refine_ls_matrix_type full
_refine_ls_number_parameters 35
_refine_ls_number_restraints 0
_refine_ls_R_Fsqd_factor 0.22463
_refine_ls_shift/su_max 0.04
_refine_ls_shift/su_mean 0.02
_reflns_d_resolution_high 1.067
_reflns_d_resolution_low 12.917
_reflns_limit_h_max 26
_reflns_limit_h_min 0
_reflns_limit_k_max 14
_reflns_limit_k_min 0
_reflns_limit_l_max 14
_reflns_limit_l_min -15
_reflns_number_total 2748
_cod_data_source_file ja7b04268_si_002.cif
_cod_data_source_block ELM-12_C3D4_publ
_cod_depositor_comments
;
The following automatic conversions were performed:

'_geom_bond_publ_flag' value 'N' changed to 'n' according to
/home/data/users/saulius/crontab/automatic-downloads/current/ACS/lib/dictionaries/cif_core.dic
dictionary named 'cif_core.dic' version 2.4.2 from 2011-04-26 (137
times).

'_geom_angle_publ_flag' value 'N' changed to 'n' according to
/home/data/users/saulius/crontab/automatic-downloads/current/ACS/lib/dictionaries/cif_core.dic
dictionary named 'cif_core.dic' version 2.4.2 from 2011-04-26 (127
times).

Automatic conversion script
Id: cif_fix_values 4973 2017-02-22 13:04:09Z antanas 
;
_cod_original_cell_volume 6368.6(21)
_cod_original_sg_symbol_H-M 'C 2/c'
_cod_database_code 4126372
_gsas_exptl_extinct_corr_t_min 1.00000
_gsas_exptl_extinct_corr_t_max 1.00000

loop_
_symmetry_equiv_pos_site_id
_symmetry_equiv_pos_as_xyz
1 +x,+y,+z
2 -x,+y,-z+1/2
-1 -x,-y,-z
-2 +x,-y,+z+1/2
101 +x+1/2,+y+1/2,+z
102 -x+1/2,+y+1/2,-z+1/2
-101 -x+1/2,-y+1/2,-z
-102 +x+1/2,-y+1/2,+z+1/2

loop_
_atom_site_type_symbol
_atom_site_label
_atom_site_fract_x
_atom_site_fract_y
_atom_site_fract_z
_atom_site_occupancy
_atom_site_thermal_displace_type
_atom_site_U_iso_or_equiv
_atom_site_symmetry_multiplicity
Cu Cu1 0.3836(21) 0.2504(32) 0.3947(30) 1.0 Uiso 0.05287 8
N N7 0.3901(7) 0.1589(12) 0.4858(13) 1.0 Uiso 0.0618 8
C C4 0.3941(7) 0.0398(12) 0.6193(13) 1.0 Uiso 0.04281 8
C C2 0.4323(7) 0.1066(12) 0.5221(13) 1.0 Uiso 0.06828 8
C C3 0.4354(7) 0.0466(12) 0.5881(13) 1.0 Uiso 0.06828 8
C C5 0.3510(7) 0.0959(12) 0.5817(13) 1.0 Uiso 0.06828 8
C C6 0.3504(7) 0.1538(12) 0.5156(13) 1.0 Uiso 0.06828 8
H H8 0.4642(7) 0.1144(12) 0.4975(13) 1.0 Uiso 0.07847 8
H H9 0.4701(7) 0.0053(12) 0.6144(13) 1.0 Uiso 0.07847 8
H H10 0.3176(7) 0.0952(12) 0.6029(13) 1.0 Uiso 0.07847 8
H H11 0.3174(7) 0.1975(12) 0.4844(13) 1.0 Uiso 0.07847 8
N N17 0.3837(7) 0.3465(13) 0.4794(13) 1.0 Uiso 0.0618 8
C C14 0.3807(7) 0.4711(13) 0.6043(13) 1.0 Uiso 0.04281 8
C C12 0.4236(7) 0.3528(13) 0.5554(13) 1.0 Uiso 0.06828 8
C C13 0.4235(7) 0.4139(13) 0.6183(13) 1.0 Uiso 0.06828 8
C C15 0.3399(7) 0.4642(13) 0.5247(13) 1.0 Uiso 0.06828 8
C C16 0.3427(7) 0.4018(13) 0.4640(13) 1.0 Uiso 0.06828 8
H H18 0.4562(7) 0.3078(13) 0.5640(13) 1.0 Uiso 0.07847 8
H H19 0.4571(7) 0.4173(13) 0.6778(13) 1.0 Uiso 0.07847 8
H H20 0.3052(7) 0.5058(13) 0.5099(13) 1.0 Uiso 0.07847 8
H H21 0.3111(7) 0.3941(13) 0.4022(13) 1.0 Uiso 0.07847 8
N N27 0.3794(7) 0.3451(14) 0.3018(13) 1.0 Uiso 0.0618 8
C C24 0.3800(7) 0.4658(14) 0.1727(13) 1.0 Uiso 0.04281 8
C C22 0.3501(7) 0.3296(14) 0.2185(13) 1.0 Uiso 0.06828 8
C C23 0.3500(7) 0.3874(14) 0.1526(13) 1.0 Uiso 0.06828 8
C C25 0.4087(7) 0.4825(14) 0.2599(13) 1.0 Uiso 0.06828 8
C C26 0.4081(7) 0.4207(14) 0.3221(13) 1.0 Uiso 0.06828 8
H H28 0.3264(7) 0.2691(14) 0.2054(13) 1.0 Uiso 0.07847 8
H H29 0.3274(7) 0.3696(14) 0.0861(13) 1.0 Uiso 0.07847 8
H H30 0.4309(7) 0.5441(14) 0.2805(13) 1.0 Uiso 0.07847 8
H H31 0.4312(7) 0.4304(14) 0.3899(13) 1.0 Uiso 0.07847 8
N N37 0.3932(7) 0.1524(14) 0.3119(14) 1.0 Uiso 0.0618 8
C C34 0.3948(7) 0.0245(14) 0.1883(14) 1.0 Uiso 0.04281 8
C C32 0.4239(7) 0.1639(14) 0.2643(14) 1.0 Uiso 0.06828 8
C C33 0.4256(7) 0.1020(14) 0.2025(14) 1.0 Uiso 0.06828 8
C C35 0.3636(7) 0.0125(14) 0.2392(14) 1.0 Uiso 0.06828 8
C C36 0.3637(7) 0.0777(14) 0.2993(14) 1.0 Uiso 0.06828 8
H H38 0.4468(7) 0.2253(14) 0.2750(14) 1.0 Uiso 0.07847 8
H H39 0.4488(7) 0.1177(14) 0.1629(14) 1.0 Uiso 0.07847 8
H H40 0.3390(7) 0.0718(14) 0.3381(14) 1.0 Uiso 0.07847 8
H H41 0.3388(7) -0.0463(14) 0.2326(14) 1.0 Uiso 0.07847 8
S S42 0.2435(10) 0.2668(19) 0.2820(16) 1.0 Uiso 0.06209 8
C C46 0.1977(10) 0.1949(19) 0.3154(16) 1.0 Uiso 0.12287 8
O O43 0.2943(10) 0.2292(19) 0.3366(16) 1.0 Uiso 0.06697 8
O O44 0.2333(10) 0.3572(19) 0.3079(16) 1.0 Uiso 0.1289 8
O O45 0.2296(10) 0.2511(19) 0.1897(16) 1.0 Uiso 0.1289 8
F F47 0.2007(10) 0.1068(19) 0.2949(16) 1.0 Uiso 0.46498 8
F F48 0.1471(10) 0.2215(19) 0.2773(16) 1.0 Uiso 0.46498 8
F F49 0.2095(10) 0.1994(19) 0.4034(16) 1.0 Uiso 0.46498 8
S S50 0.5298(9) 0.2534(16) 0.4453(18) 1.0 Uiso 0.06209 8
C C55 0.5700(9) 0.3272(16) 0.5363(18) 1.0 Uiso 0.12287 8
O O51 0.4768(9) 0.2793(16) 0.4399(18) 1.0 Uiso 0.06697 8
O O52 0.5441(9) 0.1613(16) 0.4756(18) 1.0 Uiso 0.1289 8
O O53 0.5442(9) 0.2823(16) 0.3721(18) 1.0 Uiso 0.1289 8
F F54 0.5593(9) 0.4163(16) 0.5155(18) 1.0 Uiso 0.46498 8
F F56 0.5587(9) 0.3119(16) 0.6098(18) 1.0 Uiso 0.46498 8
F F57 0.6218(9) 0.3148(16) 0.5556(18) 1.0 Uiso 0.46498 8
C C58 0.475(9) 0.224(6) 0.745(10) 0.216(14) Uiso 0.07479 8
C C62 0.518(9) 0.196(6) 0.720(10) 0.216(14) Uiso 0.07479 8
D D59 0.438(9) 0.225(6) 0.689(10) 0.216(14) Uiso 0.656 8
D D60 0.481(9) 0.292(6) 0.773(10) 0.216(14) Uiso 0.656 8
D D61 0.469(9) 0.179(6) 0.794(10) 0.216(14) Uiso 0.656 8
C C63 0.553(9) 0.174(6) 0.697(10) 0.216(14) Uiso 0.07479 8
D D64 0.584(9) 0.158(6) 0.674(10) 0.216(14) Uiso 0.656 8
C C65 0.2385(20) 0.6086(26) 0.390(4) 0.516(17) Uiso 0.07479 8
C C69 0.2222(20) 0.6163(26) 0.464(4) 0.516(17) Uiso 0.07479 8
D D66 0.2366(20) 0.5390(26) 0.367(4) 0.516(17) Uiso 0.656 8
D D67 0.2140(20) 0.6497(26) 0.336(4) 0.516(17) Uiso 0.656 8
D D68 0.2784(20) 0.6336(26) 0.405(4) 0.516(17) Uiso 0.656 8
C C70 0.2098(20) 0.6240(26) 0.527(4) 0.516(17) Uiso 0.07479 8
D D71 0.1999(20) 0.6361(26) 0.584(4) 0.516(17) Uiso 0.656 8

loop_
_atom_type_symbol
_atom_type_number_in_cell
_atom_type_scat_length_neutron
_atom_type_scat_source
Cu 8.0 0.7718 International_Tables_Vol_C
N 32.0 0.9360 International_Tables_Vol_C
C 193.549 0.6646 International_Tables_Vol_C
H 128.0 -0.3739 International_Tables_Vol_C
S 16.0 0.2847 International_Tables_Vol_C
O 48.0 0.5803 International_Tables_Vol_C
F 48.0 0.5654 International_Tables_Vol_C
D 23.399 0.6671 International_Tables_Vol_C

loop_
_geom_angle_atom_site_label_1
_geom_angle_atom_site_label_2
_geom_angle_atom_site_label_3
_geom_angle
_geom_angle_site_symmetry_1
_geom_angle_site_symmetry_2
_geom_angle_site_symmetry_3
_geom_angle_publ_flag
N7 Cu1 N17 89.0(22) 1_555 . 1_555 n
N7 Cu1 N27 178.2(34) 1_555 . 1_555 n
N7 Cu1 N37 91.1(21) 1_555 . 1_555 n
N17 Cu1 N27 91.0(22) 1_555 . 1_555 n
N17 Cu1 N37 173.1(32) 1_555 . 1_555 n
N27 Cu1 N37 88.7(22) 1_555 . 1_555 n
Cu1 N7 C2 124.5(18) 1_555 . 1_555 n
Cu1 N7 C6 116.5(18) 1_555 . 1_555 n
C2 N7 C6 118.879(11) 1_555 . 1_555 n
C3 C4 C5 117.308(11) 1_555 . 1_555 n
C3 C4 C34 122.3(10) 1_555 . -2_555 n
C5 C4 C34 120.4(10) 1_555 . -2_555 n
N7 C2 C3 121.838(9) 1_555 . 1_555 n
N7 C2 H8 116.507(12) 1_555 . 1_555 n
C3 C2 H8 121.649(9) 1_555 . 1_555 n
C4 C3 C2 119.954(9) 1_555 . 1_555 n
C4 C3 H9 121.270(11) 1_555 . 1_555 n
C2 C3 H9 118.775(10) 1_555 . 1_555 n
C4 C5 C6 119.632(10) 1_555 . 1_555 n
C4 C5 H10 121.613(11) 1_555 . 1_555 n
C6 C5 H10 118.755(9) 1_555 . 1_555 n
N7 C6 C5 122.376(9) 1_555 . 1_555 n
N7 C6 H11 116.017(12) 1_555 . 1_555 n
C5 C6 H11 121.605(10) 1_555 . 1_555 n
Cu1 N17 C12 120.2(15) 1_555 . 1_555 n
Cu1 N17 C16 120.7(15) 1_555 . 1_555 n
C12 N17 C16 118.960(10) 1_555 . 1_555 n
C13 C14 C15 117.227(10) 1_555 . 1_555 n
C13 C14 C24 119.7(10) 1_555 . -2_565 n
C15 C14 C24 123.1(10) 1_555 . -2_565 n
N17 C12 C13 122.107(10) 1_555 . 1_555 n
N17 C12 H18 116.065(10) 1_555 . 1_555 n
C13 C12 H18 121.818(11) 1_555 . 1_555 n
C14 C13 C12 119.894(11) 1_555 . 1_555 n
C14 C13 H19 121.074(10) 1_555 . 1_555 n
C12 C13 H19 119.028(11) 1_555 . 1_555 n
C14 C15 C16 119.926(10) 1_555 . 1_555 n
C14 C15 H20 121.167(10) 1_555 . 1_555 n
C16 C15 H20 118.883(11) 1_555 . 1_555 n
N17 C16 C15 121.871(11) 1_555 . 1_555 n
N17 C16 H21 116.771(10) 1_555 . 1_555 n
C15 C16 H21 121.337(10) 1_555 . 1_555 n
Cu1 N27 C22 120.1(14) 1_555 . 1_555 n
Cu1 N27 C26 120.8(14) 1_555 . 1_555 n
C22 N27 C26 118.933(6) 1_555 . 1_555 n
C14 C24 C23 121.0(10) 1_555 -2_565 -2_565 n
C14 C24 C25 121.4(10) 1_555 -2_565 -2_565 n
C23 C24 C25 117.596(6) 1_555 . 1_555 n
N27 C22 C23 122.140(12) 1_555 . 1_555 n
N27 C22 H28 116.457(7) 1_555 . 1_555 n
C23 C22 H28 121.404(11) 1_555 . 1_555 n
C24 C23 C22 119.509(12) 1_555 . 1_555 n
C24 C23 H29 121.420(6) 1_555 . 1_555 n
C22 C23 H29 119.042(12) 1_555 . 1_555 n
C24 C25 C26 119.739(12) 1_555 . 1_555 n
C24 C25 H30 121.512(5) 1_555 . 1_555 n
C26 C25 H30 118.730(12) 1_555 . 1_555 n
N27 C26 C25 122.014(12) 1_555 . 1_555 n
N27 C26 H31 116.476(6) 1_555 . 1_555 n
C25 C26 H31 121.508(11) 1_555 . 1_555 n
Cu1 N37 C32 122.9(17) 1_555 . 1_555 n
Cu1 N37 C36 118.2(17) 1_555 . 1_555 n
C32 N37 C36 118.573(7) 1_555 . 1_555 n
C4 C34 C33 120.3(10) -2_564 1_565 1_565 n
C4 C34 C35 122.1(10) -2_564 1_565 1_565 n
C33 C34 C35 117.575(7) 1_555 . 1_555 n
N37 C32 C33 122.190(9) 1_555 . 1_555 n
N37 C32 H38 117.062(7) 1_555 . 1_555 n
C33 C32 H38 120.722(9) 1_555 . 1_555 n
C34 C33 C32 119.764(10) 1_555 . 1_555 n
C34 C33 H39 121.531(7) 1_555 . 1_555 n
C32 C33 H39 118.549(10) 1_555 . 1_555 n
C34 C35 C36 119.282(9) 1_555 . 1_555 n
C34 C35 H41 122.102(7) 1_555 . 1_555 n
C36 C35 H41 118.612(10) 1_555 . 1_555 n
N37 C36 C35 122.602(10) 1_555 . 1_555 n
N37 C36 H40 116.100(7) 1_555 . 1_555 n
C35 C36 H40 121.283(9) 1_555 . 1_555 n
C46 S42 O43 100.887(13) 1_555 . 1_555 n
C46 S42 O44 102.778(11) 1_555 . 1_555 n
C46 S42 O45 105.167(11) 1_555 . 1_555 n
O43 S42 O44 113.824(8) 1_555 . 1_555 n
O43 S42 O45 114.995(11) 1_555 . 1_555 n
O44 S42 O45 116.518(4) 1_555 . 1_555 n
S42 C46 F47 111.697(9) 1_555 . 1_555 n
S42 C46 F48 112.141(12) 1_555 . 1_555 n
S42 C46 F49 110.461(10) 1_555 . 1_555 n
F47 C46 F48 107.802(6) 1_555 . 1_555 n
F47 C46 F49 107.2053(34) 1_555 . 1_555 n
F48 C46 F49 107.299(12) 1_555 . 1_555 n
C55 S50 O51 100.584(12) 1_555 . 1_555 n
C55 S50 O52 105.292(13) 1_555 . 1_555 n
C55 S50 O53 103.716(14) 1_555 . 1_555 n
O51 S50 O52 113.856(4) 1_555 . 1_555 n
O51 S50 O53 114.705(10) 1_555 . 1_555 n
O52 S50 O53 116.227(5) 1_555 . 1_555 n
S50 C55 F54 110.533(12) 1_555 . 1_555 n
S50 C55 F56 111.058(13) 1_555 . 1_555 n
S50 C55 F57 112.366(10) 1_555 . 1_555 n
F54 C55 F56 106.6395(34) 1_555 . 1_555 n
F54 C55 F57 107.7521(26) 1_555 . 1_555 n
F56 C55 F57 108.261(12) 1_555 . 1_555 n
C62 C58 D59 111.020(15) 1_555 . 1_555 n
C62 C58 D60 110.991(7) 1_555 . 1_555 n
C62 C58 D60 54(10) 1_555 . 2_656 n
C62 C58 D61 112.270(10) 1_555 . 1_555 n
C62 C58 C63 131(11) 1_555 . 2_656 n
C62 C58 D59 129(32) 2_656 . 1_555 n
C62 C58 D60 104(16) 2_656 . 1_555 n
C62 C58 D60 120(44) 2_656 . 2_656 n
C62 C58 D61 24(40) 2_656 . 1_555 n
C62 C58 C63 43(30) 2_656 . 2_656 n
D59 C58 D60 107.502(6) 1_555 . 1_555 n
D59 C58 D60 110(10) 1_555 . 2_656 n
D59 C58 D61 107.748(13) 1_555 . 1_555 n
D60 C58 D60 60(10) 1_555 . 2_656 n
D60 C58 D61 107.086(13) 1_555 . 1_555 n
C58 C62 C63 178.42320(30) 1_555 . 1_555 n
C62 C63 D64 176.6560(6) 1_555 . 1_555 n
C69 C65 D66 112.049(4) 1_555 . 1_555 n
C69 C65 D67 111.216(13) 1_555 . 1_555 n
C69 C65 D68 111.324(12) 1_555 . 1_555 n
D66 C65 D67 107.769(12) 1_555 . 1_555 n
D66 C65 D68 108.529(6) 1_555 . 1_555 n
D67 C65 D68 105.676(12) 1_555 . 1_555 n
C65 C69 C70 178.2518(4) 1_555 . 1_555 n
C69 C70 D71 175.5838(11) 1_555 . 1_555 n

loop_
_geom_bond_atom_site_label_1
_geom_bond_atom_site_label_2
_geom_bond_distance
_geom_bond_site_symmetry_2
_geom_bond_publ_flag
Cu1 N7 2.00(5) 1_555 n
Cu1 N17 2.01(5) 1_555 n
Cu1 N27 2.06(5) 1_555 n
Cu1 N37 2.09(6) 1_555 n
Cu1 O43 2.33(6) 1_555 n
Cu1 O51 2.44(6) 1_555 n
N7 Cu1 2.00(5) 1_555 n
N7 C2 1.35163(20) 1_555 n
N7 C6 1.35172(22) 1_555 n
C4 C3 1.40751(22) 1_555 n
C4 C5 1.40631(20) 1_555 n
C4 C34 1.488(28) -2_555 n
C2 N7 1.35163(20) 1_555 n
C2 C3 1.39314(21) 1_555 n
C2 H8 1.09347(17) 1_555 n
C3 C4 1.40751(22) 1_555 n
C3 C2 1.39314(21) 1_555 n
C3 H9 1.09052(16) 1_555 n
C5 C4 1.40631(20) 1_555 n
C5 C6 1.38957(21) 1_555 n
C5 H10 1.09176(18) 1_555 n
C6 N7 1.35172(22) 1_555 n
C6 C5 1.38957(21) 1_555 n
C6 H11 1.08955(16) 1_555 n
H8 C2 1.09347(17) 1_555 n
H9 C3 1.09052(16) 1_555 n
H10 C5 1.09176(18) 1_555 n
H11 C6 1.08955(16) 1_555 n
N17 Cu1 2.01(5) 1_555 n
N17 C12 1.35089(28) 1_555 n
N17 C16 1.34910(19) 1_555 n
C14 C13 1.40467(20) 1_555 n
C14 C15 1.40351(29) 1_555 n
C14 C24 1.478(27) -2_565 n
C12 N17 1.35089(28) 1_555 n
C12 C13 1.38667(20) 1_555 n
C12 H18 1.08960(15) 1_555 n
C13 C14 1.40467(20) 1_555 n
C13 C12 1.38667(20) 1_555 n
C13 H19 1.09037(23) 1_555 n
C15 C14 1.40351(29) 1_555 n
C15 C16 1.39234(20) 1_555 n
C15 H20 1.09033(16) 1_555 n
C16 N17 1.34910(19) 1_555 n
C16 C15 1.39234(20) 1_555 n
C16 H21 1.09259(23) 1_555 n
H18 C12 1.08960(15) 1_555 n
H19 C13 1.09037(23) 1_555 n
H20 C15 1.09033(16) 1_555 n
H21 C16 1.09259(23) 1_555 n
N27 Cu1 2.06(5) 1_555 n
N27 C22 1.35097(29) 1_555 n
N27 C26 1.34980(19) 1_555 n
C24 C14 1.478(27) -2_564 n
C24 C23 1.40300(20) 1_555 n
C24 C25 1.40504(30) 1_555 n
C22 N27 1.35097(29) 1_555 n
C22 C23 1.38993(21) 1_555 n
C22 H28 1.09049(15) 1_555 n
C23 C24 1.40300(20) 1_555 n
C23 C22 1.38993(21) 1_555 n
C23 H29 1.09085(23) 1_555 n
C25 C24 1.40504(30) 1_555 n
C25 C26 1.38713(20) 1_555 n
C25 H30 1.08997(15) 1_555 n
C26 N27 1.34980(19) 1_555 n
C26 C25 1.38713(20) 1_555 n
C26 H31 1.08917(24) 1_555 n
H28 C22 1.09049(15) 1_555 n
H29 C23 1.09085(23) 1_555 n
H30 C25 1.08997(15) 1_555 n
H31 C26 1.08917(24) 1_555 n
N37 Cu1 2.09(6) 1_555 n
N37 C32 1.35227(21) 1_555 n
N37 C36 1.35168(19) 1_555 n
C34 C4 1.488(28) -2_554 n
C34 C33 1.40535(19) 1_555 n
C34 C35 1.40841(22) 1_555 n
C32 N37 1.35227(21) 1_555 n
C32 C33 1.39109(20) 1_555 n
C32 H38 1.09097(15) 1_555 n
C33 C34 1.40535(19) 1_555 n
C33 C32 1.39109(20) 1_555 n
C33 H39 1.08972(17) 1_555 n
C35 C34 1.40841(22) 1_555 n
C35 C36 1.39152(20) 1_555 n
C35 H41 1.09256(15) 1_555 n
C36 N37 1.35168(19) 1_555 n
C36 C35 1.39152(20) 1_555 n
C36 H40 1.09023(17) 1_555 n
H38 C32 1.09097(15) 1_555 n
H39 C33 1.08972(17) 1_555 n
H40 C36 1.09023(17) 1_555 n
H41 C35 1.09256(15) 1_555 n
S42 C46 1.87923(23) 1_555 n
S42 O43 1.48278(26) 1_555 n
S42 O44 1.47408(23) 1_555 n
S42 O45 1.45900(32) 1_555 n
C46 S42 1.87923(23) 1_555 n
C46 F47 1.36893(23) 1_555 n
C46 F48 1.36900(25) 1_555 n
C46 F49 1.38002(31) 1_555 n
O43 Cu1 2.33(6) 1_555 n
O43 S42 1.48278(26) 1_555 n
O44 S42 1.47408(23) 1_555 n
O45 S42 1.45900(32) 1_555 n
F47 C46 1.36893(23) 1_555 n
F48 C46 1.36900(25) 1_555 n
F49 C46 1.38002(31) 1_555 n
S50 C55 1.88198(29) 1_555 n
C55 S50 1.88198(29) 1_555 n
C55 F54 1.37898(23) 1_555 n
C55 F56 1.37713(26) 1_555 n
C55 F57 1.35942(26) 1_555 n
O51 Cu1 2.44(6) 1_555 n
O51 S50 1.48083(26) 1_555 n
O52 S50 1.46920(23) 1_555 n
O53 S50 1.46522(25) 1_555 n
F54 C55 1.37898(23) 1_555 n
F56 C55 1.37713(26) 1_555 n
F57 C55 1.35942(26) 1_555 n
C58 C62 1.45243(22) 1_555 n
C58 D59 1.10148(22) 1_555 n
C58 D60 1.10106(17) 1_555 n
C58 D61 1.10293(16) 1_555 n
C62 C58 1.45243(22) 1_555 n
C62 C63 1.21073(18) 1_555 n
D59 C58 1.10148(22) 1_555 n
D60 C58 1.10106(17) 1_555 n
D61 C58 1.10293(16) 1_555 n
C63 C62 1.21073(18) 1_555 n
C65 C69 1.45288(27) 1_555 n
C65 D66 1.10261(18) 1_555 n
C65 D67 1.09788(17) 1_555 n
C65 D68 1.10151(19) 1_555 n
C69 C70 1.21295(22) 1_555 n
C70 D71 1.07318(20) 1_555 n
